data_7025184
loop_
_publ_author_name
'Valerio C\'ardenas, Cintya'
'Mu\~noz Hern\'andez, Miguel Angel'
'Gr\'evy, Jean-Michel'

_publ_section_title
;
 Reactivity of Zn(II), Mg(II) and Al(III) chlorides with a phosphinimine
 ligand: new tetrameric inverse crown ether structures.
;
_journal_issue 28
_journal_name_full 'Dalton transactions (Cambridge, England : 2003)'
_journal_page_first 6441
_journal_page_last 6448
_journal_paper_doi 10.1039/b925580j
_journal_volume 39
_journal_year 2010
_chemical_formula_sum 'C16 H22 Al Cl3 N P Si'
_chemical_formula_weight 420.74
_chemical_name_systematic
;
?
;
_space_group_IT_number 14
_symmetry_cell_setting monoclinic
_symmetry_space_group_name_Hall '-P 2yn'
_symmetry_space_group_name_H-M 'P 1 21/n 1'
_atom_sites_solution_hydrogens geom
_atom_sites_solution_primary direct
_atom_sites_solution_secondary difmap
_audit_creation_method SHELXL-97
_cell_angle_alpha 90.00
_cell_angle_beta 94.085(4)
_cell_angle_gamma 90.00
_cell_formula_units_Z 4
_cell_length_a 9.7388(13)
_cell_length_b 14.3203(19)
_cell_length_c 14.5442(19)
_cell_measurement_temperature 100(2)
_cell_volume 2023.2(5)
_computing_cell_refinement 'Bruker SMART'
_computing_data_collection 'Bruker SMART'
_computing_data_reduction 'Bruker SHELXTL'
_computing_molecular_graphics 'Bruker SHELXTL'
_computing_publication_material 'Bruker SHELXTL'
_computing_structure_refinement 'SHELXL-97 (Sheldrick, 1997)'
_computing_structure_solution 'SHELXS-97 (Sheldrick, 1990)'
_diffrn_ambient_temperature 100(2)
_diffrn_measured_fraction_theta_full 0.630
_diffrn_measured_fraction_theta_max 0.630
_diffrn_measurement_device_type 'CCD area detector'
_diffrn_measurement_method 'phi and omega scans'
_diffrn_radiation_monochromator graphite
_diffrn_radiation_source 'fine-focus sealed tube'
_diffrn_radiation_type MoK\a
_diffrn_radiation_wavelength 0.71073
_diffrn_reflns_av_R_equivalents 0.0501
_diffrn_reflns_av_sigmaI/netI 0.0411
_diffrn_reflns_limit_h_max 6
_diffrn_reflns_limit_h_min -11
_diffrn_reflns_limit_k_max 16
_diffrn_reflns_limit_k_min -12
_diffrn_reflns_limit_l_max 17
_diffrn_reflns_limit_l_min -3
_diffrn_reflns_number 3390
_diffrn_reflns_theta_full 25.00
_diffrn_reflns_theta_max 25.00
_diffrn_reflns_theta_min 2.44
_exptl_absorpt_coefficient_mu 0.633
_exptl_absorpt_correction_T_max 0.9055
_exptl_absorpt_correction_T_min 0.8477
_exptl_absorpt_correction_type numerical
_exptl_crystal_colour colorless
_exptl_crystal_density_diffrn 1.381
_exptl_crystal_density_method 'not measured'
_exptl_crystal_description block
_exptl_crystal_F_000 872
_exptl_crystal_size_max 0.27
_exptl_crystal_size_mid 0.19
_exptl_crystal_size_min 0.16
_refine_diff_density_max 0.426
_refine_diff_density_min -0.364
_refine_diff_density_rms 0.070
_refine_ls_extinction_method none
_refine_ls_goodness_of_fit_ref 1.069
_refine_ls_hydrogen_treatment constr
_refine_ls_matrix_type full
_refine_ls_number_parameters 212
_refine_ls_number_reflns 2247
_refine_ls_number_restraints 0
_refine_ls_restrained_S_all 1.069
_refine_ls_R_factor_all 0.0422
_refine_ls_R_factor_gt 0.0387
_refine_ls_shift/su_max 0.000
_refine_ls_shift/su_mean 0.000
_refine_ls_structure_factor_coef Fsqd
_refine_ls_weighting_details 'calc w=1/[\s^2^(Fo^2^)+(0.0808P)^2^+0.0000P] where P=(Fo^2^+2Fc^2^)/3'
_refine_ls_weighting_scheme calc
_refine_ls_wR_factor_gt 0.1087
_refine_ls_wR_factor_ref 0.1110
_reflns_number_gt 2041
_reflns_number_total 2247
_reflns_threshold_expression >2sigma(I)
_cod_data_source_file b925580j.txt
_cod_data_source_block complex_3
_cod_depositor_comments
;
The following automatic conversions were performed:

'_symmetry_cell_setting' value 'Monoclinic' changed to 'monoclinic'
according to /home/saulius/struct/CIF-dictionaries/cif_core.dic
dictionary named 'cif_core.dic' version 2.4.2 from 2011-04-26.

Automatic conversion script
Id: cif_fix_values 1891 2012-01-12 08:04:46Z andrius 
;
_cod_original_sg_symbol_H-M P2(1)/n
_cod_database_code 7025184

loop_
_symmetry_equiv_pos_as_xyz
'x, y, z'
'-x+1/2, y+1/2, -z+1/2'
'-x, -y, -z'
'x-1/2, -y-1/2, z-1/2'

loop_
_atom_site_label
_atom_site_type_symbol
_atom_site_fract_x
_atom_site_fract_y
_atom_site_fract_z
_atom_site_U_iso_or_equiv
_atom_site_adp_type
_atom_site_occupancy
_atom_site_symmetry_multiplicity
_atom_site_calc_flag
_atom_site_refinement_flags
Al1 Al 0.99397(9) 0.76325(6) 0.14105(6) 0.0170(3) Uani 1 1 d .
N1 N 0.8970(2) 0.74523(16) 0.02634(15) 0.0144(6) Uani 1 1 d .
Cl1 Cl 0.85187(7) 0.77787(5) 0.24569(4) 0.0201(2) Uani 1 1 d .
Cl2 Cl 1.11429(7) 0.64310(6) 0.18084(5) 0.0241(2) Uani 1 1 d .
Cl3 Cl 1.12068(7) 0.88440(6) 0.14019(5) 0.0306(3) Uani 1 1 d .
P1 P 0.73038(7) 0.74975(5) 0.01849(5) 0.0160(3) Uani 1 1 d .
Si1 Si 0.99186(8) 0.71737(6) -0.07073(5) 0.0219(3) Uani 1 1 d .
C1 C 0.6584(3) 0.7520(2) -0.0977(2) 0.0229(8) Uani 1 1 d .
H1A H 0.6879 0.8089 -0.1281 0.034 Uiso 1 1 calc R
H1B H 0.5577 0.7510 -0.0983 0.034 Uiso 1 1 calc R
H1C H 0.6899 0.6972 -0.1307 0.034 Uiso 1 1 calc R
C2 C 0.6541(3) 0.6507(2) 0.07096(19) 0.0181(8) Uani 1 1 d .
C3 C 0.5110(3) 0.6382(2) 0.0616(2) 0.0229(8) Uani 1 1 d .
H3 H 0.4543 0.6813 0.0267 0.027 Uiso 1 1 calc R
C4 C 0.4535(3) 0.5628(2) 0.1035(2) 0.0264(9) Uani 1 1 d .
H4 H 0.3564 0.5547 0.0981 0.032 Uiso 1 1 calc R
C5 C 0.5342(3) 0.4991(2) 0.1528(2) 0.0246(8) Uani 1 1 d .
H5 H 0.4929 0.4476 0.1814 0.030 Uiso 1 1 calc R
C6 C 0.6761(3) 0.5101(2) 0.1610(2) 0.0249(8) Uani 1 1 d .
H6 H 0.7322 0.4661 0.1949 0.030 Uiso 1 1 calc R
C7 C 0.7353(3) 0.5854(2) 0.11950(19) 0.0196(7) Uani 1 1 d .
H7 H 0.8325 0.5924 0.1243 0.024 Uiso 1 1 calc R
C8 C 0.6721(3) 0.8582(2) 0.06525(19) 0.0175(7) Uani 1 1 d .
C9 C 0.5531(3) 0.8659(2) 0.1129(2) 0.0239(8) Uani 1 1 d .
H9 H 0.5013 0.8117 0.1254 0.029 Uiso 1 1 calc R
C10 C 0.5113(3) 0.9521(2) 0.1416(2) 0.0254(8) Uani 1 1 d .
H10 H 0.4289 0.9574 0.1725 0.030 Uiso 1 1 calc R
C11 C 0.5873(3) 1.0308(2) 0.1261(2) 0.0298(9) Uani 1 1 d .
H11 H 0.5586 1.0899 0.1474 0.036 Uiso 1 1 calc R
C12 C 0.7064(3) 1.0235(2) 0.0791(2) 0.0316(9) Uani 1 1 d .
H12 H 0.7595 1.0775 0.0686 0.038 Uiso 1 1 calc R
C13 C 0.7469(3) 0.9378(2) 0.0481(2) 0.0254(8) Uani 1 1 d .
H13 H 0.8269 0.9332 0.0146 0.030 Uiso 1 1 calc R
C14 C 0.9399(4) 0.6000(3) -0.1139(3) 0.0465(12) Uani 1 1 d .
H14A H 0.9330 0.5575 -0.0617 0.070 Uiso 1 1 calc R
H14B H 1.0087 0.5763 -0.1540 0.070 Uiso 1 1 calc R
H14C H 0.8503 0.6041 -0.1489 0.070 Uiso 1 1 calc R
C15 C 0.9708(3) 0.8078(3) -0.1618(2) 0.0389(10) Uani 1 1 d .
H15A H 0.8809 0.8003 -0.1957 0.058 Uiso 1 1 calc R
H15B H 1.0438 0.8009 -0.2043 0.058 Uiso 1 1 calc R
H15C H 0.9766 0.8698 -0.1334 0.058 Uiso 1 1 calc R
C16 C 1.1773(3) 0.7103(3) -0.0337(2) 0.0262(8) Uani 1 1 d .
H16A H 1.2038 0.7646 0.0044 0.039 Uiso 1 1 calc R
H16B H 1.2311 0.7093 -0.0881 0.039 Uiso 1 1 calc R
H16C H 1.1951 0.6531 0.0021 0.039 Uiso 1 1 calc R

loop_
_atom_site_aniso_label
_atom_site_aniso_U_11
_atom_site_aniso_U_22
_atom_site_aniso_U_33
_atom_site_aniso_U_23
_atom_site_aniso_U_13
_atom_site_aniso_U_12
Al1 0.0128(5) 0.0236(6) 0.0153(4) -0.0017(4) 0.0051(4) -0.0007(4)
N1 0.0080(12) 0.0195(15) 0.0158(11) 0.0018(10) 0.0014(11) 0.0002(11)
Cl1 0.0160(4) 0.0285(5) 0.0167(4) -0.0018(3) 0.0070(4) 0.0014(3)
Cl2 0.0182(4) 0.0342(5) 0.0202(4) -0.0004(3) 0.0040(4) 0.0072(4)
Cl3 0.0240(4) 0.0353(5) 0.0338(4) -0.0072(3) 0.0110(4) -0.0118(4)
P1 0.0112(5) 0.0214(5) 0.0157(4) 0.0008(3) 0.0030(4) 0.0006(3)
Si1 0.0163(5) 0.0350(6) 0.0153(4) -0.0016(3) 0.0067(4) 0.0010(4)
C1 0.0138(16) 0.037(2) 0.0169(14) 0.0002(13) -0.0040(14) 0.0029(15)
C2 0.0145(15) 0.0218(18) 0.0186(14) -0.0012(12) 0.0054(14) 0.0000(14)
C3 0.0118(15) 0.027(2) 0.0292(16) 0.0010(13) -0.0003(15) 0.0022(15)
C4 0.0154(16) 0.028(2) 0.0363(17) -0.0008(15) 0.0090(16) -0.0029(15)
C5 0.0208(15) 0.0271(19) 0.0271(16) 0.0011(14) 0.0086(15) -0.0032(16)
C6 0.0247(16) 0.025(2) 0.0247(14) 0.0043(13) 0.0034(15) 0.0031(16)
C7 0.0121(15) 0.0221(18) 0.0245(14) -0.0020(13) 0.0008(14) 0.0005(15)
C8 0.0148(15) 0.0203(18) 0.0176(13) 0.0023(12) 0.0011(14) 0.0053(14)
C9 0.0169(16) 0.033(2) 0.0227(15) 0.0023(13) 0.0044(15) 0.0001(15)
C10 0.0195(16) 0.033(2) 0.0239(15) -0.0003(14) 0.0035(15) 0.0098(16)
C11 0.0308(18) 0.026(2) 0.0323(17) -0.0036(14) 0.0017(17) 0.0116(17)
C12 0.0331(19) 0.020(2) 0.0428(18) 0.0025(15) 0.0078(18) 0.0008(17)
C13 0.0177(16) 0.028(2) 0.0314(16) 0.0019(14) 0.0067(15) 0.0006(15)
C14 0.036(2) 0.056(3) 0.050(2) -0.032(2) 0.016(2) -0.005(2)
C15 0.0225(17) 0.068(3) 0.0265(17) 0.0204(18) 0.0077(16) 0.0059(19)
C16 0.0183(16) 0.040(2) 0.0214(15) 0.0009(14) 0.0112(15) 0.0045(16)

loop_
_atom_type_symbol
_atom_type_description
_atom_type_scat_dispersion_real
_atom_type_scat_dispersion_imag
_atom_type_scat_source
C C 0.0033 0.0016 'International Tables Vol C Tables 4.2.6.8 and 6.1.1.4'
H H 0.0000 0.0000 'International Tables Vol C Tables 4.2.6.8 and 6.1.1.4'
N N 0.0061 0.0033 'International Tables Vol C Tables 4.2.6.8 and 6.1.1.4'
Al Al 0.0645 0.0514 'International Tables Vol C Tables 4.2.6.8 and 6.1.1.4'
Si Si 0.0817 0.0704 'International Tables Vol C Tables 4.2.6.8 and 6.1.1.4'
P P 0.1023 0.0942 'International Tables Vol C Tables 4.2.6.8 and 6.1.1.4'
Cl Cl 0.1484 0.1585 'International Tables Vol C Tables 4.2.6.8 and 6.1.1.4'

loop_
_geom_angle_atom_site_label_1
_geom_angle_atom_site_label_2
_geom_angle_atom_site_label_3
_geom_angle
N1 Al1 Cl3 111.22(8)
N1 Al1 Cl2 111.20(9)
Cl3 Al1 Cl2 110.52(5)
N1 Al1 Cl1 109.65(7)
Cl3 Al1 Cl1 109.21(4)
Cl2 Al1 Cl1 104.83(4)
P1 N1 Si1 121.66(15)
P1 N1 Al1 119.70(11)
Si1 N1 Al1 118.56(12)
N1 P1 C1 113.07(12)
N1 P1 C2 112.39(13)
C1 P1 C2 105.68(15)
N1 P1 C8 110.40(13)
C1 P1 C8 103.22(15)
C2 P1 C8 111.66(12)
N1 Si1 C16 109.34(12)
N1 Si1 C15 111.82(13)
C16 Si1 C15 107.61(14)
N1 Si1 C14 109.06(13)
C16 Si1 C14 106.64(17)
C15 Si1 C14 112.2(2)
P1 C1 H1A 109.5
P1 C1 H1B 109.5
H1A C1 H1B 109.5
P1 C1 H1C 109.5
H1A C1 H1C 109.5
H1B C1 H1C 109.5
C7 C2 C3 119.4(3)
C7 C2 P1 120.8(2)
C3 C2 P1 119.8(2)
C4 C3 C2 119.3(3)
C4 C3 H3 120.4
C2 C3 H3 120.4
C5 C4 C3 121.1(3)
C5 C4 H4 119.5
C3 C4 H4 119.5
C4 C5 C6 119.9(3)
C4 C5 H5 120.0
C6 C5 H5 120.0
C7 C6 C5 119.7(3)
C7 C6 H6 120.1
C5 C6 H6 120.1
C2 C7 C6 120.6(3)
C2 C7 H7 119.7
C6 C7 H7 119.7
C13 C8 C9 119.4(3)
C13 C8 P1 117.19(18)
C9 C8 P1 123.4(2)
C10 C9 C8 119.8(3)
C10 C9 H9 120.1
C8 C9 H9 120.1
C11 C10 C9 120.8(2)
C11 C10 H10 119.6
C9 C10 H10 119.6
C10 C11 C12 119.7(3)
C10 C11 H11 120.1
C12 C11 H11 120.1
C13 C12 C11 119.8(3)
C13 C12 H12 120.1
C11 C12 H12 120.1
C12 C13 C8 120.5(2)
C12 C13 H13 119.7
C8 C13 H13 119.7
Si1 C14 H14A 109.5
Si1 C14 H14B 109.5
H14A C14 H14B 109.5
Si1 C14 H14C 109.5
H14A C14 H14C 109.5
H14B C14 H14C 109.5
Si1 C15 H15A 109.5
Si1 C15 H15B 109.5
H15A C15 H15B 109.5
Si1 C15 H15C 109.5
H15A C15 H15C 109.5
H15B C15 H15C 109.5
Si1 C16 H16A 109.5
Si1 C16 H16B 109.5
H16A C16 H16B 109.5
Si1 C16 H16C 109.5
H16A C16 H16C 109.5
H16B C16 H16C 109.5

loop_
_geom_bond_atom_site_label_1
_geom_bond_atom_site_label_2
_geom_bond_distance
Al1 N1 1.875(3)
Al1 Cl3 2.1296(12)
Al1 Cl2 2.1381(12)
Al1 Cl1 2.1389(8)
N1 P1 1.620(2)
N1 Si1 1.7863(19)
P1 C1 1.784(3)
P1 C2 1.797(3)
P1 C8 1.803(3)
Si1 C16 1.850(3)
Si1 C15 1.853(3)
Si1 C14 1.852(4)
C1 H1A 0.9800
C1 H1B 0.9800
C1 H1C 0.9800
C2 C7 1.385(4)
C2 C3 1.402(4)
C3 C4 1.379(4)
C3 H3 0.9500
C4 C5 1.373(5)
C4 H4 0.9500
C5 C6 1.388(4)
C5 H5 0.9500
C6 C7 1.381(4)
C6 H6 0.9500
C7 H7 0.9500
C8 C13 1.386(4)
C8 C9 1.396(3)
C9 C10 1.374(4)
C9 H9 0.9500
C10 C11 1.376(5)
C10 H10 0.9500
C11 C12 1.391(4)
C11 H11 0.9500
C12 C13 1.375(5)
C12 H12 0.9500
C13 H13 0.9500
C14 H14A 0.9800
C14 H14B 0.9800
C14 H14C 0.9800
C15 H15A 0.9800
C15 H15B 0.9800
C15 H15C 0.9800
C16 H16A 0.9800
C16 H16B 0.9800
C16 H16C 0.9800
